data_1558801
loop_
_publ_author_name
'Ishikawa, Ryuta'
'Noda, Takeshi'
'Ueno, Shunya'
'Okubo, Takashi'
'Yamakawa, Hirofumi'
'Sakamoto, Ken-ichi'
'Kawata, Satoshi'

_publ_section_title
;
 Spin Crossover in Bipyridine Derivative Bridged One-Dimensional Iron(III)
 Coordination Polymer
;
_journal_issue 3
_journal_name_full Magnetochemistry
_journal_page_first 29
_journal_paper_doi 10.3390/magnetochemistry6030029
_journal_volume 6
_journal_year 2020
_chemical_formula_moiety 'C22 H26 Fe N4 O2, 2(C24 H20, B), C5 H4 N, C6 H16 N'
_chemical_formula_sum 'C81 H86 B2 Fe N6 O2'
_chemical_formula_weight 1253.03
_space_group_crystal_system monoclinic
_space_group_IT_number 14
_space_group_name_Hall '-P 2yn'
_space_group_name_H-M_alt 'P 1 21/n 1'
_atom_sites_solution_hydrogens geom
_atom_sites_solution_primary direct
_atom_sites_solution_secondary difmap
_cell_angle_alpha 90.0000
_cell_angle_beta 103.385(7)
_cell_angle_gamma 90.0000
_cell_formula_units_Z 4
_cell_length_a 11.5785(4)
_cell_length_b 36.8734(10)
_cell_length_c 16.5868(5)
_cell_measurement_reflns_used 53586
_cell_measurement_temperature 300
_cell_measurement_theta_max 27.48
_cell_measurement_theta_min 3.02
_cell_volume 6889.2(4)
_computing_cell_refinement 'RAPID AUTO'
_computing_data_collection 'RAPID AUTO (Rigaku, ????)'
_computing_data_reduction 'RAPID AUTO'
_computing_molecular_graphics 'CrystalStructure 4.2.2'
_computing_publication_material 'CrystalStructure 4.2.2 (Rigaku, 2016)'
_computing_structure_refinement 'SHELXL Version 2014/7 (Sheldrick, 2008)'
_computing_structure_solution 'SIR2011 (Burla, et al., 2012)'
_diffrn_ambient_temperature 300
_diffrn_detector_area_resol_mean 5.000
_diffrn_measured_fraction_theta_full 0.998
_diffrn_measured_fraction_theta_max 0.996
_diffrn_measurement_device_type 'Rigaku R-AXIS RAPID II'
_diffrn_measurement_method \w
_diffrn_radiation_type 'Mo K\a'
_diffrn_radiation_wavelength 0.71075
_diffrn_reflns_av_R_equivalents 0.0981
_diffrn_reflns_Laue_measured_fraction_full 0.998
_diffrn_reflns_Laue_measured_fraction_max 0.996
_diffrn_reflns_limit_h_max 15
_diffrn_reflns_limit_h_min -15
_diffrn_reflns_limit_k_max 47
_diffrn_reflns_limit_k_min -47
_diffrn_reflns_limit_l_max 21
_diffrn_reflns_limit_l_min -21
_diffrn_reflns_number 108818
_diffrn_reflns_point_group_measured_fraction_full 0.998
_diffrn_reflns_point_group_measured_fraction_max 0.996
_diffrn_reflns_theta_full 25.242
_diffrn_reflns_theta_max 27.484
_diffrn_reflns_theta_min 3.020
_diffrn_standards_number 0
_exptl_absorpt_coefficient_mu 0.271
_exptl_absorpt_correction_T_max 0.987
_exptl_absorpt_correction_T_min 0.641
_exptl_absorpt_correction_type multi-scan
_exptl_absorpt_process_details 'ABSCOR (Rigaku, 1995)'
_exptl_crystal_colour green
_exptl_crystal_density_diffrn 1.208
_exptl_crystal_density_method 'not measured'
_exptl_crystal_description platelet
_exptl_crystal_F_000 2664.00
_exptl_crystal_size_max 0.528
_exptl_crystal_size_mid 0.257
_exptl_crystal_size_min 0.050
_refine_diff_density_max 0.36
_refine_diff_density_min -0.22
_refine_ls_extinction_method none
_refine_ls_goodness_of_fit_ref 1.011
_refine_ls_hydrogen_treatment constr
_refine_ls_number_parameters 844
_refine_ls_number_reflns 15732
_refine_ls_number_restraints 0
_refine_ls_R_factor_all 0.1350
_refine_ls_R_factor_gt 0.0673
_refine_ls_shift/su_max 0.002
_refine_ls_structure_factor_coef Fsqd
_refine_ls_weighting_details 'w = 1/[\s^2^(Fo^2^)+(0.0797P)^2^+1.2877P] where P=(Fo^2^+2Fc^2^)/3'
_refine_ls_weighting_scheme calc
_refine_ls_wR_factor_gt 0.1473
_refine_ls_wR_factor_ref 0.1747
_reflns_Friedel_coverage 0.000
_reflns_number_gt 8554
_reflns_number_total 15732
_reflns_threshold_expression F^2^>2.0\s(F^2^)
_cod_data_source_file CrystalStructure300K_2.cif
_cod_data_source_block User-defined
_cod_database_code 1558801

loop_
_space_group_symop_id
_space_group_symop_operation_xyz
1 +X,+Y,+Z
2 1/2-X,1/2+Y,1/2-Z
3 -X,-Y,-Z
4 -1/2+X,-1/2-Y,-1/2+Z

loop_
_atom_site_label
_atom_site_type_symbol
_atom_site_fract_x
_atom_site_fract_y
_atom_site_fract_z
_atom_site_U_iso_or_equiv
_atom_site_adp_type
_atom_site_occupancy
_atom_site_site_symmetry_order
_atom_site_calc_flag
_atom_site_refinement_flags_posn
_atom_site_refinement_flags_adp
_atom_site_refinement_flags_occupancy
_atom_site_disorder_assembly
_atom_site_disorder_group
Fe1 Fe 0.63192(3) 0.75284(2) 0.35351(2) 0.04724(13) Uani 1 1 d . . . . .
O1 O 0.48487(17) 0.75709(5) 0.27395(11) 0.0573(5) Uani 1 1 d . . . . .
O2 O 0.61374(16) 0.70181(5) 0.34650(11) 0.0525(5) Uani 1 1 d . . . . .
N1 N 0.6485(2) 0.80413(7) 0.36869(14) 0.0581(6) Uani 1 1 d . . . . .
N2 N 0.7839(2) 0.75050(7) 0.43049(14) 0.0562(6) Uani 1 1 d . . . . .
N3 N 0.54288(19) 0.75134(6) 0.44587(12) 0.0458(5) Uani 1 1 d . . . . .
N4 N 0.21378(19) 0.74793(6) 0.75735(13) 0.0485(5) Uani 1 1 d . . . . .
N5 N 0.3421(3) 1.00078(9) 0.6605(2) 0.0959(10) Uani 1 1 d . . . . .
N6 N 0.1882(4) 0.99280(9) 0.7732(2) 0.1010(11) Uani 1 1 d . . . . .
H6 H 0.2400 0.9967 0.7349 0.121 Uiso 1 1 calc R U . . .
C1 C 0.3006(3) 0.78103(11) 0.2037(2) 0.0912(12) Uani 1 1 d . . . . .
H1A H 0.2924 0.7566 0.1832 0.109 Uiso 1 1 calc R U . . .
H1B H 0.2971 0.7975 0.1583 0.109 Uiso 1 1 calc R U . . .
H1C H 0.2375 0.7864 0.2304 0.109 Uiso 1 1 calc R U . . .
C2 C 0.4175(3) 0.78512(10) 0.26457(19) 0.0638(8) Uani 1 1 d . . . . .
C3 C 0.4475(3) 0.81756(10) 0.3047(2) 0.0794(10) Uani 1 1 d . . . . .
H3 H 0.3874 0.8347 0.3003 0.095 Uiso 1 1 calc R U . . .
C4 C 0.5600(4) 0.82734(8) 0.3518(2) 0.0690(9) Uani 1 1 d . . . . .
C5 C 0.5764(4) 0.86591(9) 0.3835(2) 0.0982(13) Uani 1 1 d . . . . .
H5A H 0.6409 0.8770 0.3652 0.118 Uiso 1 1 calc R U . . .
H5B H 0.5936 0.8658 0.4429 0.118 Uiso 1 1 calc R U . . .
H5C H 0.5049 0.8794 0.3623 0.118 Uiso 1 1 calc R U . . .
C6 C 0.7682(3) 0.81568(11) 0.4125(2) 0.0889(11) Uani 1 1 d . . . . .
H6A H 0.8054 0.8285 0.3741 0.107 Uiso 1 1 calc R U . . .
H6B H 0.7619 0.8324 0.4565 0.107 Uiso 1 1 calc R U . . .
C7 C 0.8422(3) 0.78535(11) 0.4475(3) 0.0955(12) Uani 1 1 d . . . . .
H7A H 0.8671 0.7886 0.5071 0.115 Uiso 1 1 calc R U . . .
H7B H 0.9130 0.7853 0.4256 0.115 Uiso 1 1 calc R U . . .
C8 C 0.9542(3) 0.72271(13) 0.5275(2) 0.1007(13) Uani 1 1 d . . . . .
H8A H 0.9514 0.7405 0.5692 0.121 Uiso 1 1 calc R U . . .
H8B H 1.0146 0.7292 0.4990 0.121 Uiso 1 1 calc R U . . .
H8C H 0.9721 0.6994 0.5530 0.121 Uiso 1 1 calc R U . . .
C9 C 0.8344(3) 0.72115(11) 0.46576(18) 0.0682(9) Uani 1 1 d . . . . .
C10 C 0.7831(3) 0.68639(10) 0.4487(2) 0.0768(10) Uani 1 1 d . . . . .
H10 H 0.8235 0.6671 0.4788 0.092 Uiso 1 1 calc R U . . .
C11 C 0.6799(3) 0.67816(9) 0.3921(2) 0.0631(8) Uani 1 1 d . . . . .
C12 C 0.6380(4) 0.63979(9) 0.3770(3) 0.0900(11) Uani 1 1 d . . . . .
H12A H 0.6243 0.6344 0.3190 0.108 Uiso 1 1 calc R U . . .
H12B H 0.5655 0.6367 0.3950 0.108 Uiso 1 1 calc R U . . .
H12C H 0.6973 0.6236 0.4076 0.108 Uiso 1 1 calc R U . . .
C13 C 0.4459(3) 0.73067(8) 0.43596(17) 0.0552(7) Uani 1 1 d . . . . .
H13 H 0.4241 0.7167 0.3881 0.066 Uiso 1 1 calc R U . . .
C14 C 0.5711(2) 0.77084(8) 0.51547(16) 0.0548(7) Uani 1 1 d . . . . .
H14 H 0.6387 0.7853 0.5243 0.066 Uiso 1 1 calc R U . . .
C15 C 0.5060(2) 0.77078(8) 0.57459(16) 0.0535(7) Uani 1 1 d . . . . .
H15 H 0.5296 0.7851 0.6217 0.064 Uiso 1 1 calc R U . . .
C16 C 0.3766(2) 0.72895(7) 0.49298(17) 0.0528(7) Uani 1 1 d . . . . .
H16 H 0.3103 0.7139 0.4832 0.063 Uiso 1 1 calc R U . . .
C17 C 0.4048(2) 0.74942(7) 0.56473(14) 0.0418(6) Uani 1 1 d . . . . .
C18 C 0.3336(2) 0.74914(7) 0.62823(15) 0.0438(6) Uani 1 1 d . . . . .
C19 C 0.2644(2) 0.71955(7) 0.64005(16) 0.0483(6) Uani 1 1 d . . . . .
H19 H 0.2575 0.6995 0.6053 0.058 Uiso 1 1 calc R U . . .
C20 C 0.3362(3) 0.77841(7) 0.68116(17) 0.0554(7) Uani 1 1 d . . . . .
H20 H 0.3781 0.7992 0.6741 0.067 Uiso 1 1 calc R U . . .
C21 C 0.2771(3) 0.77670(8) 0.74387(18) 0.0580(7) Uani 1 1 d . . . . .
H21 H 0.2814 0.7966 0.7789 0.070 Uiso 1 1 calc R U . . .
C22 C 0.2065(2) 0.72038(7) 0.70384(17) 0.0509(7) Uani 1 1 d . . . . .
H22 H 0.1594 0.7006 0.7101 0.061 Uiso 1 1 calc R U . . .
C23 C 0.2114(3) 0.63616(8) 0.40882(17) 0.0563(7) Uani 1 1 d . . . . .
C24 C 0.1150(3) 0.65926(8) 0.40659(18) 0.0594(7) Uani 1 1 d . . . . .
H24 H 0.0643 0.6541 0.4411 0.071 Uiso 1 1 calc R U . . .
C25 C 0.0913(3) 0.68932(9) 0.3557(2) 0.0690(9) Uani 1 1 d . . . . .
H25 H 0.0260 0.7039 0.3567 0.083 Uiso 1 1 calc R U . . .
C26 C 0.1629(4) 0.69776(10) 0.3040(2) 0.0756(10) Uani 1 1 d . . . . .
H26 H 0.1469 0.7180 0.2696 0.091 Uiso 1 1 calc R U . . .
C27 C 0.2582(4) 0.67634(10) 0.30308(19) 0.0744(10) Uani 1 1 d . . . . .
H27 H 0.3076 0.6819 0.2679 0.089 Uiso 1 1 calc R U . . .
C28 C 0.2818(3) 0.64614(9) 0.35467(19) 0.0670(8) Uani 1 1 d . . . . .
H28 H 0.3476 0.6320 0.3529 0.080 Uiso 1 1 calc R U . . .
C29 C 0.1970(3) 0.56322(9) 0.4112(2) 0.0737(9) Uani 1 1 d . . . . .
C30 C 0.1881(3) 0.56038(10) 0.3270(2) 0.0785(10) Uani 1 1 d . . . . .
H30 H 0.2029 0.5809 0.2983 0.094 Uiso 1 1 calc R U . . .
C31 C 0.1578(4) 0.52814(13) 0.2827(3) 0.1015(13) Uani 1 1 d . . . . .
H31 H 0.1528 0.5276 0.2260 0.122 Uiso 1 1 calc R U . . .
C32 C 0.1356(5) 0.49751(12) 0.3224(4) 0.1259(19) Uani 1 1 d . . . . .
H32 H 0.1149 0.4760 0.2934 0.151 Uiso 1 1 calc R U . . .
C33 C 0.1443(6) 0.49909(12) 0.4055(4) 0.153(3) Uani 1 1 d . . . . .
H33 H 0.1311 0.4783 0.4338 0.183 Uiso 1 1 calc R U . . .
C34 C 0.1725(5) 0.53114(11) 0.4483(3) 0.1206(18) Uani 1 1 d . . . . .
H34 H 0.1754 0.5314 0.5048 0.145 Uiso 1 1 calc R U . . .
C35 C 0.1639(3) 0.60271(8) 0.5394(2) 0.0634(8) Uani 1 1 d . . . . .
C36 C 0.0427(4) 0.59578(10) 0.5214(3) 0.0891(11) Uani 1 1 d . . . . .
H36 H 0.0065 0.5879 0.4683 0.107 Uiso 1 1 calc R U . . .
C37 C -0.0273(4) 0.60003(12) 0.5785(4) 0.1138(15) Uani 1 1 d . . . . .
H37 H -0.1083 0.5951 0.5631 0.137 Uiso 1 1 calc R U . . .
C38 C 0.0229(6) 0.61142(13) 0.6573(4) 0.1262(18) Uani 1 1 d . . . . .
H38 H -0.0226 0.6140 0.6963 0.151 Uiso 1 1 calc R U . . .
C39 C 0.1410(6) 0.61879(12) 0.6770(3) 0.1146(16) Uani 1 1 d . . . . .
H39 H 0.1762 0.6269 0.7301 0.138 Uiso 1 1 calc R U . . .
C40 C 0.2101(4) 0.61450(9) 0.6199(2) 0.0812(10) Uani 1 1 d . . . . .
H40 H 0.2907 0.6197 0.6360 0.097 Uiso 1 1 calc R U . . .
C41 C 0.3808(3) 0.59728(11) 0.5097(2) 0.0781(10) Uani 1 1 d . . . . .
C42 C 0.4460(4) 0.56495(14) 0.5152(3) 0.1139(15) Uani 1 1 d . . . . .
H42 H 0.4078 0.5442 0.4905 0.137 Uiso 1 1 calc R U . . .
C43 C 0.5625(6) 0.5625(2) 0.5551(4) 0.162(3) Uani 1 1 d . . . . .
H43 H 0.6018 0.5404 0.5563 0.195 Uiso 1 1 calc R U . . .
C44 C 0.6223(5) 0.5920(3) 0.5935(4) 0.170(4) Uani 1 1 d . . . . .
H44 H 0.7010 0.5899 0.6224 0.204 Uiso 1 1 calc R U . . .
C45 C 0.5640(5) 0.6250(2) 0.5887(3) 0.146(2) Uani 1 1 d . . . . .
H45 H 0.6039 0.6454 0.6139 0.175 Uiso 1 1 calc R U . . .
C46 C 0.4452(4) 0.62765(13) 0.5461(2) 0.0997(13) Uani 1 1 d . . . . .
H46 H 0.4079 0.6501 0.5416 0.120 Uiso 1 1 calc R U . . .
C47 C 0.1100(2) 0.84991(7) 0.42945(16) 0.0478(6) Uani 1 1 d . . . . .
C48 C 0.0299(3) 0.85531(9) 0.35381(18) 0.0623(8) Uani 1 1 d . . . . .
H48 H -0.0073 0.8777 0.3438 0.075 Uiso 1 1 calc R U . . .
C49 C 0.0027(3) 0.82901(10) 0.29260(19) 0.0713(9) Uani 1 1 d . . . . .
H49 H -0.0506 0.8341 0.2427 0.086 Uiso 1 1 calc R U . . .
C50 C 0.0543(3) 0.79554(10) 0.3056(2) 0.0759(10) Uani 1 1 d . . . . .
H50 H 0.0362 0.7776 0.2653 0.091 Uiso 1 1 calc R U . . .
C51 C 0.1333(3) 0.78914(9) 0.3794(2) 0.0791(10) Uani 1 1 d . . . . .
H51 H 0.1695 0.7666 0.3893 0.095 Uiso 1 1 calc R U . . .
C52 C 0.1599(3) 0.81575(8) 0.43938(19) 0.0601(8) Uani 1 1 d . . . . .
H52 H 0.2139 0.8104 0.4888 0.072 Uiso 1 1 calc R U . . .
C53 C 0.1469(2) 0.92131(7) 0.45983(17) 0.0527(7) Uani 1 1 d . . . . .
C54 C 0.1216(3) 0.95398(8) 0.4941(2) 0.0630(8) Uani 1 1 d . . . . .
H54 H 0.0889 0.9532 0.5403 0.076 Uiso 1 1 calc R U . . .
C55 C 0.1424(3) 0.98756(9) 0.4632(3) 0.0797(10) Uani 1 1 d . . . . .
H55 H 0.1222 1.0085 0.4879 0.096 Uiso 1 1 calc R U . . .
C56 C 0.1920(4) 0.98993(10) 0.3974(3) 0.0882(12) Uani 1 1 d . . . . .
H56 H 0.2074 1.0125 0.3771 0.106 Uiso 1 1 calc R U . . .
C57 C 0.2193(3) 0.95901(11) 0.3607(2) 0.0862(11) Uani 1 1 d . . . . .
H57 H 0.2528 0.9605 0.3151 0.103 Uiso 1 1 calc R U . . .
C58 C 0.1970(3) 0.92511(9) 0.3916(2) 0.0693(9) Uani 1 1 d . . . . .
H58 H 0.2163 0.9044 0.3657 0.083 Uiso 1 1 calc R U . . .
C59 C 0.0185(3) 0.87836(8) 0.54388(17) 0.0546(7) Uani 1 1 d . . . . .
C60 C 0.0134(3) 0.84934(9) 0.59793(19) 0.0675(8) Uani 1 1 d . . . . .
H60 H 0.0754 0.8327 0.6082 0.081 Uiso 1 1 calc R U . . .
C61 C -0.0788(3) 0.84438(11) 0.6364(2) 0.0847(11) Uani 1 1 d . . . . .
H61 H -0.0781 0.8248 0.6719 0.102 Uiso 1 1 calc R U . . .
C62 C -0.1718(4) 0.86853(13) 0.6220(2) 0.0905(12) Uani 1 1 d . . . . .
H62 H -0.2329 0.8660 0.6494 0.109 Uiso 1 1 calc R U . . .
C63 C -0.1740(3) 0.89637(11) 0.5671(2) 0.0830(10) Uani 1 1 d . . . . .
H63 H -0.2381 0.9123 0.5557 0.100 Uiso 1 1 calc R U . . .
C64 C -0.0801(3) 0.90098(9) 0.5280(2) 0.0672(8) Uani 1 1 d . . . . .
H64 H -0.0838 0.9198 0.4902 0.081 Uiso 1 1 calc R U . . .
C65 C 0.2588(3) 0.87540(7) 0.56961(17) 0.0520(7) Uani 1 1 d . . . . .
C66 C 0.3635(3) 0.86928(8) 0.5444(2) 0.0630(8) Uani 1 1 d . . . . .
H66 H 0.3594 0.8664 0.4881 0.076 Uiso 1 1 calc R U . . .
C67 C 0.4735(3) 0.86727(9) 0.5990(2) 0.0752(10) Uani 1 1 d . . . . .
H67 H 0.5411 0.8632 0.5790 0.090 Uiso 1 1 calc R U . . .
C68 C 0.4831(3) 0.87127(9) 0.6823(3) 0.0809(11) Uani 1 1 d . . . . .
H68 H 0.5570 0.8702 0.7192 0.097 Uiso 1 1 calc R U . . .
C69 C 0.3827(4) 0.87690(8) 0.7105(2) 0.0775(10) Uani 1 1 d . . . . .
H69 H 0.3879 0.8793 0.7670 0.093 Uiso 1 1 calc R U . . .
C70 C 0.2732(3) 0.87902(8) 0.65526(18) 0.0637(8) Uani 1 1 d . . . . .
H70 H 0.2062 0.8830 0.6760 0.076 Uiso 1 1 calc R U . . .
C71 C 0.3728(4) 0.97027(11) 0.6275(3) 0.0940(12) Uani 1 1 d . . . . .
H71 H 0.3511 0.9484 0.6477 0.113 Uiso 1 1 calc R U . . .
C72 C 0.4337(4) 0.96893(10) 0.5665(3) 0.0865(11) Uani 1 1 d . . . . .
H72 H 0.4520 0.9466 0.5467 0.104 Uiso 1 1 calc R U . . .
C73 C 0.4683(3) 1.00013(9) 0.5341(2) 0.0771(10) Uani 1 1 d . . . . .
C74 C 0.4395(5) 1.03163(10) 0.5692(3) 0.1173(16) Uani 1 1 d . . . . .
H74 H 0.4619 1.0539 0.5511 0.141 Uiso 1 1 calc R U . . .
C75 C 0.3788(5) 1.03067(12) 0.6299(3) 0.1260(18) Uani 1 1 d . . . . .
H75 H 0.3616 1.0527 0.6517 0.151 Uiso 1 1 calc R U . . .
C76 C 0.1526(7) 1.02917(17) 0.7967(5) 0.194(3) Uani 1 1 d . . . . .
H76A H 0.0951 1.0262 0.8304 0.232 Uiso 1 1 calc R U . . .
H76B H 0.2218 1.0411 0.8304 0.232 Uiso 1 1 calc R U . . .
C77 C 0.1046(6) 1.05121(16) 0.7306(4) 0.200(3) Uani 1 1 d . . . . .
H77A H 0.0461 1.0379 0.6911 0.240 Uiso 1 1 calc R U . . .
H77B H 0.1661 1.0593 0.7048 0.240 Uiso 1 1 calc R U . . .
H77C H 0.0678 1.0718 0.7497 0.240 Uiso 1 1 calc R U . . .
C78 C 0.0936(4) 0.96709(14) 0.7316(3) 0.1130(14) Uani 1 1 d . . . . .
H78A H 0.1315 0.9455 0.7163 0.136 Uiso 1 1 calc R U . . .
H78B H 0.0496 0.9783 0.6808 0.136 Uiso 1 1 calc R U . . .
C79 C 0.0071(5) 0.95564(18) 0.7813(4) 0.169(3) Uani 1 1 d . . . . .
H79A H -0.0345 0.9765 0.7944 0.203 Uiso 1 1 calc R U . . .
H79B H 0.0490 0.9443 0.8316 0.203 Uiso 1 1 calc R U . . .
H79C H -0.0487 0.9388 0.7496 0.203 Uiso 1 1 calc R U . . .
C80 C 0.2673(7) 0.9747(2) 0.8537(3) 0.163(3) Uani 1 1 d . . . . .
C81A C 0.3267(14) 0.9460(4) 0.8390(9) 0.155(5) Uani 0.5 1 d . . P . .
C81B C 0.3776(12) 0.9832(4) 0.8731(7) 0.146(4) Uani 0.5 1 d . . P . .
B1 B 0.2388(3) 0.59979(10) 0.4670(2) 0.0643(9) Uani 1 1 d . . . . .
B2 B 0.1321(3) 0.88134(8) 0.50056(19) 0.0495(7) Uani 1 1 d . . . . .

loop_
_atom_site_aniso_label
_atom_site_aniso_U_11
_atom_site_aniso_U_22
_atom_site_aniso_U_33
_atom_site_aniso_U_23
_atom_site_aniso_U_13
_atom_site_aniso_U_12
Fe1 0.0430(2) 0.0551(2) 0.0488(2) -0.00450(18) 0.02135(16) -0.00472(18)
O1 0.0484(11) 0.0729(13) 0.0545(11) -0.0018(10) 0.0197(9) 0.0012(10)
O2 0.0517(12) 0.0565(11) 0.0538(11) -0.0014(9) 0.0214(9) -0.0005(9)
N1 0.0636(16) 0.0608(15) 0.0589(14) -0.0053(12) 0.0324(12) -0.0118(13)
N2 0.0427(13) 0.0754(17) 0.0542(13) -0.0090(13) 0.0187(10) -0.0075(13)
N3 0.0435(12) 0.0500(12) 0.0464(11) -0.0087(11) 0.0154(9) -0.0088(10)
N4 0.0439(12) 0.0512(13) 0.0554(12) -0.0024(11) 0.0220(10) 0.0003(10)
N5 0.103(3) 0.075(2) 0.100(2) 0.0045(19) 0.0045(19) -0.0189(18)
N6 0.121(3) 0.080(2) 0.100(2) -0.0093(19) 0.020(2) 0.018(2)
C1 0.059(2) 0.120(3) 0.095(3) 0.026(2) 0.019(2) 0.011(2)
C2 0.057(2) 0.078(2) 0.0660(19) 0.0191(17) 0.0325(16) 0.0069(17)
C3 0.074(3) 0.071(2) 0.102(3) 0.016(2) 0.039(2) 0.0165(19)
C4 0.095(3) 0.0521(18) 0.074(2) 0.0041(16) 0.049(2) -0.0012(18)
C5 0.148(4) 0.061(2) 0.098(3) -0.003(2) 0.053(3) 0.003(2)
C6 0.087(3) 0.086(3) 0.096(3) -0.016(2) 0.027(2) -0.039(2)
C7 0.057(2) 0.102(3) 0.127(3) -0.034(3) 0.021(2) -0.020(2)
C8 0.060(2) 0.165(4) 0.074(2) -0.009(2) 0.0079(18) 0.012(2)
C9 0.0467(18) 0.109(3) 0.0536(17) -0.0016(19) 0.0208(14) 0.0052(19)
C10 0.066(2) 0.089(3) 0.076(2) 0.022(2) 0.0196(18) 0.013(2)
C11 0.064(2) 0.069(2) 0.0668(19) 0.0071(17) 0.0355(17) 0.0081(17)
C12 0.100(3) 0.062(2) 0.116(3) 0.010(2) 0.041(2) 0.005(2)
C13 0.0534(18) 0.0623(18) 0.0539(16) -0.0137(14) 0.0204(13) -0.0124(14)
C14 0.0470(16) 0.0670(18) 0.0523(16) -0.0054(14) 0.0155(13) -0.0159(14)
C15 0.0525(17) 0.0648(18) 0.0452(14) -0.0110(13) 0.0157(13) -0.0149(14)
C16 0.0471(16) 0.0582(17) 0.0579(16) -0.0087(14) 0.0217(13) -0.0140(13)
C17 0.0393(13) 0.0453(14) 0.0415(13) 0.0043(12) 0.0108(10) 0.0007(12)
C18 0.0385(13) 0.0495(15) 0.0441(13) 0.0025(12) 0.0110(10) 0.0020(12)
C19 0.0458(16) 0.0506(15) 0.0508(15) -0.0036(12) 0.0161(12) -0.0045(12)
C20 0.0600(18) 0.0499(16) 0.0658(18) -0.0028(14) 0.0340(15) -0.0060(13)
C21 0.0613(19) 0.0524(17) 0.0691(18) -0.0090(14) 0.0333(15) -0.0053(14)
C22 0.0450(16) 0.0524(16) 0.0584(16) 0.0037(14) 0.0184(13) -0.0051(12)
C23 0.0554(18) 0.0600(18) 0.0538(16) -0.0114(14) 0.0136(14) -0.0076(14)
C24 0.0603(19) 0.0609(18) 0.0594(17) -0.0066(15) 0.0186(15) -0.0063(15)
C25 0.071(2) 0.065(2) 0.067(2) -0.0072(17) 0.0067(17) -0.0034(16)
C26 0.100(3) 0.064(2) 0.0584(19) -0.0076(16) 0.0105(19) -0.020(2)
C27 0.096(3) 0.076(2) 0.0580(19) -0.0181(18) 0.0308(18) -0.035(2)
C28 0.063(2) 0.074(2) 0.0681(19) -0.0211(18) 0.0223(16) -0.0115(16)
C29 0.084(3) 0.060(2) 0.069(2) -0.0045(17) 0.0007(18) 0.0103(17)
C30 0.084(3) 0.075(2) 0.072(2) -0.0149(19) 0.0069(18) 0.0120(19)
C31 0.113(3) 0.103(3) 0.081(3) -0.032(3) 0.007(2) 0.017(3)
C32 0.175(5) 0.066(3) 0.119(4) -0.029(3) -0.003(4) 0.005(3)
C33 0.266(8) 0.061(3) 0.114(4) -0.006(3) 0.008(4) -0.005(3)
C34 0.204(5) 0.061(2) 0.085(3) -0.004(2) 0.008(3) -0.003(3)
C35 0.070(2) 0.0493(17) 0.071(2) 0.0009(15) 0.0170(16) -0.0047(15)
C36 0.096(3) 0.084(3) 0.094(3) 0.000(2) 0.034(2) -0.016(2)
C37 0.101(3) 0.102(3) 0.156(5) 0.009(3) 0.065(3) -0.016(3)
C38 0.161(5) 0.114(4) 0.134(4) -0.010(3) 0.095(4) -0.017(4)
C39 0.161(5) 0.108(3) 0.091(3) -0.012(2) 0.062(3) -0.012(3)
C40 0.103(3) 0.079(2) 0.068(2) -0.0099(18) 0.032(2) -0.008(2)
C41 0.073(2) 0.101(3) 0.0614(19) -0.0051(19) 0.0178(17) 0.013(2)
C42 0.089(3) 0.139(4) 0.112(3) 0.007(3) 0.020(3) 0.042(3)
C43 0.105(5) 0.232(8) 0.148(5) 0.026(5) 0.024(4) 0.075(5)
C44 0.064(4) 0.316(12) 0.127(5) 0.026(6) 0.014(3) 0.036(5)
C45 0.082(4) 0.243(8) 0.104(4) -0.023(4) 0.006(3) -0.029(4)
C46 0.069(3) 0.141(4) 0.086(3) -0.018(3) 0.012(2) -0.014(2)
C47 0.0401(15) 0.0554(16) 0.0495(14) 0.0033(13) 0.0140(12) -0.0033(12)
C48 0.061(2) 0.0625(18) 0.0596(18) 0.0048(16) 0.0070(15) -0.0038(15)
C49 0.058(2) 0.097(3) 0.0547(18) -0.0041(18) 0.0052(15) -0.0184(19)
C50 0.060(2) 0.089(3) 0.079(2) -0.031(2) 0.0178(18) -0.0097(19)
C51 0.067(2) 0.067(2) 0.099(3) -0.022(2) 0.010(2) 0.0073(17)
C52 0.0536(18) 0.0559(18) 0.0675(19) -0.0063(15) 0.0072(15) 0.0019(14)
C53 0.0437(16) 0.0530(16) 0.0585(16) 0.0055(14) 0.0057(13) 0.0004(13)
C54 0.0591(19) 0.0528(18) 0.0717(19) 0.0038(15) 0.0041(15) 0.0042(14)
C55 0.070(2) 0.0492(19) 0.107(3) 0.0035(19) -0.006(2) 0.0016(16)
C56 0.080(3) 0.062(2) 0.112(3) 0.026(2) 0.001(2) -0.0103(19)
C57 0.077(3) 0.091(3) 0.092(3) 0.030(2) 0.022(2) -0.013(2)
C58 0.066(2) 0.0643(19) 0.080(2) 0.0115(17) 0.0213(17) -0.0038(16)
C59 0.0489(17) 0.0622(18) 0.0515(15) -0.0044(14) 0.0092(13) -0.0005(14)
C60 0.063(2) 0.076(2) 0.0675(19) 0.0045(17) 0.0242(16) -0.0030(16)
C61 0.078(3) 0.109(3) 0.071(2) 0.016(2) 0.0259(19) -0.005(2)
C62 0.070(3) 0.134(4) 0.073(2) -0.005(2) 0.0301(19) -0.008(2)
C63 0.052(2) 0.105(3) 0.090(3) -0.014(2) 0.0133(19) 0.0104(19)
C64 0.0524(19) 0.075(2) 0.072(2) -0.0038(17) 0.0100(16) 0.0030(16)
C65 0.0518(17) 0.0412(14) 0.0593(17) 0.0031(13) 0.0053(13) -0.0010(12)
C66 0.0480(18) 0.0654(19) 0.0721(19) 0.0051(16) 0.0070(15) -0.0048(14)
C67 0.0470(19) 0.067(2) 0.104(3) 0.013(2) 0.0021(18) -0.0018(15)
C68 0.066(2) 0.058(2) 0.099(3) 0.0086(19) -0.022(2) -0.0042(17)
C69 0.096(3) 0.0550(19) 0.064(2) -0.0017(16) -0.018(2) 0.0061(19)
C70 0.075(2) 0.0505(17) 0.0601(18) -0.0043(14) 0.0036(16) 0.0047(15)
C71 0.100(3) 0.058(2) 0.113(3) 0.016(2) 0.001(3) -0.010(2)
C72 0.087(3) 0.054(2) 0.108(3) 0.011(2) 0.003(2) -0.0051(19)
C73 0.075(3) 0.0494(17) 0.093(3) 0.002(2) -0.0072(18) -0.0102(17)
C74 0.166(5) 0.050(2) 0.145(4) -0.003(2) 0.055(4) -0.022(3)
C75 0.178(5) 0.064(3) 0.147(4) -0.007(3) 0.062(4) -0.020(3)
C76 0.247(9) 0.131(5) 0.199(7) -0.012(5) 0.042(7) 0.065(5)
C77 0.171(6) 0.134(5) 0.232(7) 0.013(5) -0.082(5) 0.063(4)
C78 0.106(4) 0.128(4) 0.099(3) 0.008(3) 0.012(3) 0.014(3)
C79 0.126(5) 0.218(7) 0.171(6) 0.055(5) 0.049(4) 0.005(4)
C80 0.151(6) 0.216(8) 0.095(4) -0.001(4) -0.024(4) -0.022(6)
C81A 0.151(11) 0.143(11) 0.156(11) 0.033(9) 0.005(9) 0.050(10)
C81B 0.126(10) 0.201(14) 0.105(8) 0.025(8) 0.011(7) 0.043(9)
B1 0.067(2) 0.063(2) 0.061(2) -0.0076(18) 0.0119(18) 0.0028(18)
B2 0.0455(18) 0.0489(17) 0.0527(17) 0.0040(15) 0.0086(14) 0.0013(14)

loop_
_atom_type_symbol
_atom_type_description
_atom_type_scat_dispersion_real
_atom_type_scat_dispersion_imag
_atom_type_scat_source
C C 0.0033 0.0016
;
International Tables for Crystallography
(Vol. C, Tables 4.2.6.8 and 6.1.1.4)
;
H H 0.0000 0.0000
;
International Tables for Crystallography
(Vol. C, Table 6.1.1.4)
;
B B 0.0013 0.0007
;
International Tables for Crystallography
(Vol. C, Tables 4.2.6.8 and 6.1.1.4)
;
Fe Fe 0.3463 0.8444
;
International Tables for Crystallography
(Vol. C, Tables 4.2.6.8 and 6.1.1.4)
;
N N 0.0061 0.0033
;
International Tables for Crystallography
(Vol. C, Tables 4.2.6.8 and 6.1.1.4)
;
O O 0.0106 0.0060
;
International Tables for Crystallography
(Vol. C, Tables 4.2.6.8 and 6.1.1.4)
;

loop_
_geom_angle_atom_site_label_1
_geom_angle_atom_site_label_2
_geom_angle_atom_site_label_3
_geom_angle
_geom_angle_site_symmetry_1
_geom_angle_site_symmetry_3
_geom_angle_publ_flag
O2 Fe1 O1 88.30(8) . . ?
O2 Fe1 N1 175.78(9) . . ?
O1 Fe1 N1 93.24(10) . . ?
O2 Fe1 N2 93.88(10) . . ?
O1 Fe1 N2 176.89(10) . . ?
N1 Fe1 N2 84.74(11) . . ?
O2 Fe1 N4 90.19(8) . 4_675 ?
O1 Fe1 N4 87.82(8) . 4_675 ?
N1 Fe1 N4 93.79(9) . 4_675 ?
N2 Fe1 N4 89.96(9) . 4_675 ?
O2 Fe1 N3 87.17(8) . . ?
O1 Fe1 N3 89.80(8) . . ?
N1 Fe1 N3 88.90(9) . . ?
N2 Fe1 N3 92.52(9) . . ?
N4 Fe1 N3 176.50(9) 4_675 . ?
C2 O1 Fe1 124.9(2) . . ?
C11 O2 Fe1 126.5(2) . . ?
C4 N1 C6 121.0(3) . . ?
C4 N1 Fe1 124.5(2) . . ?
C6 N1 Fe1 114.0(2) . . ?
C9 N2 C7 120.6(3) . . ?
C9 N2 Fe1 125.6(2) . . ?
C7 N2 Fe1 113.8(2) . . ?
C14 N3 C13 116.4(2) . . ?
C14 N3 Fe1 124.83(17) . . ?
C13 N3 Fe1 118.73(17) . . ?
C21 N4 C22 116.4(2) . . ?
C21 N4 Fe1 120.99(18) . 4_576 ?
C22 N4 Fe1 122.66(18) . 4_576 ?
C75 N5 C71 113.9(4) . . ?
C76 N6 C78 118.6(5) . . ?
C76 N6 C80 107.6(5) . . ?
C78 N6 C80 110.0(4) . . ?
C76 N6 H6 106.7 . . ?
C78 N6 H6 106.7 . . ?
C80 N6 H6 106.7 . . ?
C2 C1 H1A 109.5 . . ?
C2 C1 H1B 109.5 . . ?
H1A C1 H1B 109.5 . . ?
C2 C1 H1C 109.5 . . ?
H1A C1 H1C 109.5 . . ?
H1B C1 H1C 109.5 . . ?
O1 C2 C3 124.3(3) . . ?
O1 C2 C1 115.5(3) . . ?
C3 C2 C1 120.2(3) . . ?
C2 C3 C4 126.3(3) . . ?
C2 C3 H3 116.8 . . ?
C4 C3 H3 116.8 . . ?
N1 C4 C3 121.9(3) . . ?
N1 C4 C5 120.6(4) . . ?
C3 C4 C5 117.4(3) . . ?
C4 C5 H5A 109.5 . . ?
C4 C5 H5B 109.5 . . ?
H5A C5 H5B 109.5 . . ?
C4 C5 H5C 109.5 . . ?
H5A C5 H5C 109.5 . . ?
H5B C5 H5C 109.5 . . ?
C7 C6 N1 112.2(3) . . ?
C7 C6 H6A 109.2 . . ?
N1 C6 H6A 109.2 . . ?
C7 C6 H6B 109.2 . . ?
N1 C6 H6B 109.2 . . ?
H6A C6 H6B 107.9 . . ?
C6 C7 N2 113.6(3) . . ?
C6 C7 H7A 108.8 . . ?
N2 C7 H7A 108.8 . . ?
C6 C7 H7B 108.8 . . ?
N2 C7 H7B 108.8 . . ?
H7A C7 H7B 107.7 . . ?
C9 C8 H8A 109.5 . . ?
C9 C8 H8B 109.5 . . ?
H8A C8 H8B 109.5 . . ?
C9 C8 H8C 109.5 . . ?
H8A C8 H8C 109.5 . . ?
H8B C8 H8C 109.5 . . ?
N2 C9 C10 122.6(3) . . ?
N2 C9 C8 121.0(3) . . ?
C10 C9 C8 116.4(3) . . ?
C11 C10 C9 126.6(3) . . ?
C11 C10 H10 116.7 . . ?
C9 C10 H10 116.7 . . ?
O2 C11 C10 124.0(3) . . ?
O2 C11 C12 114.6(3) . . ?
C10 C11 C12 121.4(3) . . ?
C11 C12 H12A 109.5 . . ?
C11 C12 H12B 109.5 . . ?
H12A C12 H12B 109.5 . . ?
C11 C12 H12C 109.5 . . ?
H12A C12 H12C 109.5 . . ?
H12B C12 H12C 109.5 . . ?
N3 C13 C16 123.3(2) . . ?
N3 C13 H13 118.3 . . ?
C16 C13 H13 118.3 . . ?
N3 C14 C15 123.6(2) . . ?
N3 C14 H14 118.2 . . ?
C15 C14 H14 118.2 . . ?
C14 C15 C17 120.4(2) . . ?
C14 C15 H15 119.8 . . ?
C17 C15 H15 119.8 . . ?
C13 C16 C17 120.5(2) . . ?
C13 C16 H16 119.8 . . ?
C17 C16 H16 119.8 . . ?
C16 C17 C15 115.8(2) . . ?
C16 C17 C18 123.3(2) . . ?
C15 C17 C18 120.9(2) . . ?
C20 C18 C19 116.7(2) . . ?
C20 C18 C17 120.7(2) . . ?
C19 C18 C17 122.6(2) . . ?
C22 C19 C18 119.2(2) . . ?
C22 C19 H19 120.4 . . ?
C18 C19 H19 120.4 . . ?
C21 C20 C18 120.2(2) . . ?
C21 C20 H20 119.9 . . ?
C18 C20 H20 119.9 . . ?
N4 C21 C20 123.5(3) . . ?
N4 C21 H21 118.2 . . ?
C20 C21 H21 118.2 . . ?
N4 C22 C19 124.0(2) . . ?
N4 C22 H22 118.0 . . ?
C19 C22 H22 118.0 . . ?
C28 C23 C24 113.8(3) . . ?
C28 C23 B1 122.2(3) . . ?
C24 C23 B1 123.9(3) . . ?
C25 C24 C23 123.3(3) . . ?
C25 C24 H24 118.3 . . ?
C23 C24 H24 118.3 . . ?
C26 C25 C24 120.3(3) . . ?
C26 C25 H25 119.8 . . ?
C24 C25 H25 119.8 . . ?
C27 C26 C25 119.2(3) . . ?
C27 C26 H26 120.4 . . ?
C25 C26 H26 120.4 . . ?
C26 C27 C28 120.2(3) . . ?
C26 C27 H27 119.9 . . ?
C28 C27 H27 119.9 . . ?
C27 C28 C23 123.1(3) . . ?
C27 C28 H28 118.5 . . ?
C23 C28 H28 118.5 . . ?
C30 C29 C34 114.1(3) . . ?
C30 C29 B1 125.1(3) . . ?
C34 C29 B1 120.7(3) . . ?
C29 C30 C31 123.1(4) . . ?
C29 C30 H30 118.4 . . ?
C31 C30 H30 118.4 . . ?
C32 C31 C30 120.2(4) . . ?
C32 C31 H31 119.9 . . ?
C30 C31 H31 119.9 . . ?
C33 C32 C31 118.5(4) . . ?
C33 C32 H32 120.8 . . ?
C31 C32 H32 120.8 . . ?
C32 C33 C34 120.8(5) . . ?
C32 C33 H33 119.6 . . ?
C34 C33 H33 119.6 . . ?
C33 C34 C29 123.3(4) . . ?
C33 C34 H34 118.3 . . ?
C29 C34 H34 118.3 . . ?
C40 C35 C36 114.2(3) . . ?
C40 C35 B1 125.0(3) . . ?
C36 C35 B1 120.6(3) . . ?
C35 C36 C37 123.5(4) . . ?
C35 C36 H36 118.2 . . ?
C37 C36 H36 118.2 . . ?
C38 C37 C36 119.9(5) . . ?
C38 C37 H37 120.0 . . ?
C36 C37 H37 120.0 . . ?
C39 C38 C37 118.3(5) . . ?
C39 C38 H38 120.9 . . ?
C37 C38 H38 120.9 . . ?
C38 C39 C40 121.5(5) . . ?
C38 C39 H39 119.3 . . ?
C40 C39 H39 119.3 . . ?
C39 C40 C35 122.6(4) . . ?
C39 C40 H40 118.7 . . ?
C35 C40 H40 118.7 . . ?
C46 C41 C42 115.2(4) . . ?
C46 C41 B1 121.5(3) . . ?
C42 C41 B1 123.3(4) . . ?
C43 C42 C41 123.1(6) . . ?
C43 C42 H42 118.4 . . ?
C41 C42 H42 118.4 . . ?
C42 C43 C44 120.8(7) . . ?
C42 C43 H43 119.6 . . ?
C44 C43 H43 119.6 . . ?
C43 C44 C45 119.1(6) . . ?
C43 C44 H44 120.5 . . ?
C45 C44 H44 120.5 . . ?
C44 C45 C46 119.9(6) . . ?
C44 C45 H45 120.0 . . ?
C46 C45 H45 120.0 . . ?
C45 C46 C41 121.7(5) . . ?
C45 C46 H46 119.1 . . ?
C41 C46 H46 119.1 . . ?
C52 C47 C48 114.3(3) . . ?
C52 C47 B2 124.8(2) . . ?
C48 C47 B2 120.7(2) . . ?
C49 C48 C47 123.4(3) . . ?
C49 C48 H48 118.3 . . ?
C47 C48 H48 118.3 . . ?
C50 C49 C48 120.0(3) . . ?
C50 C49 H49 120.0 . . ?
C48 C49 H49 120.0 . . ?
C49 C50 C51 118.3(3) . . ?
C49 C50 H50 120.8 . . ?
C51 C50 H50 120.8 . . ?
C50 C51 C52 120.9(3) . . ?
C50 C51 H51 119.6 . . ?
C52 C51 H51 119.6 . . ?
C47 C52 C51 123.1(3) . . ?
C47 C52 H52 118.5 . . ?
C51 C52 H52 118.5 . . ?
C54 C53 C58 114.3(3) . . ?
C54 C53 B2 123.7(3) . . ?
C58 C53 B2 121.7(3) . . ?
C55 C54 C53 123.6(3) . . ?
C55 C54 H54 118.2 . . ?
C53 C54 H54 118.2 . . ?
C56 C55 C54 120.0(4) . . ?
C56 C55 H55 120.0 . . ?
C54 C55 H55 120.0 . . ?
C55 C56 C57 119.5(3) . . ?
C55 C56 H56 120.2 . . ?
C57 C56 H56 120.2 . . ?
C56 C57 C58 120.2(4) . . ?
C56 C57 H57 119.9 . . ?
C58 C57 H57 119.9 . . ?
C53 C58 C57 122.3(3) . . ?
C53 C58 H58 118.8 . . ?
C57 C58 H58 118.8 . . ?
C64 C59 C60 115.1(3) . . ?
C64 C59 B2 125.7(3) . . ?
C60 C59 B2 119.1(3) . . ?
C61 C60 C59 123.3(3) . . ?
C61 C60 H60 118.4 . . ?
C59 C60 H60 118.4 . . ?
C62 C61 C60 119.6(4) . . ?
C62 C61 H61 120.2 . . ?
C60 C61 H61 120.2 . . ?
C63 C62 C61 119.6(4) . . ?
C63 C62 H62 120.2 . . ?
C61 C62 H62 120.2 . . ?
C62 C63 C64 120.2(3) . . ?
C62 C63 H63 119.9 . . ?
C64 C63 H63 119.9 . . ?
C59 C64 C63 122.2(3) . . ?
C59 C64 H64 118.9 . . ?
C63 C64 H64 118.9 . . ?
C66 C65 C70 114.5(3) . . ?
C66 C65 B2 120.6(3) . . ?
C70 C65 B2 124.7(3) . . ?
C67 C66 C65 123.2(3) . . ?
C67 C66 H66 118.4 . . ?
C65 C66 H66 118.4 . . ?
C68 C67 C66 120.2(4) . . ?
C68 C67 H67 119.9 . . ?
C66 C67 H67 119.9 . . ?
C69 C68 C67 119.0(3) . . ?
C69 C68 H68 120.5 . . ?
C67 C68 H68 120.5 . . ?
C68 C69 C70 120.3(3) . . ?
C68 C69 H69 119.9 . . ?
C70 C69 H69 119.9 . . ?
C69 C70 C65 122.9(3) . . ?
C69 C70 H70 118.6 . . ?
C65 C70 H70 118.6 . . ?
N5 C71 C72 124.6(4) . . ?
N5 C71 H71 117.7 . . ?
C72 C71 H71 117.7 . . ?
C71 C72 C73 120.7(4) . . ?
C71 C72 H72 119.6 . . ?
C73 C72 H72 119.6 . . ?
C72 C73 C74 114.9(4) . . ?
C72 C73 C73 122.4(4) . 3_676 ?
C74 C73 C73 122.7(4) . 3_676 ?
C75 C74 C73 120.7(4) . . ?
C75 C74 H74 119.6 . . ?
C73 C74 H74 119.6 . . ?
N5 C75 C74 125.1(4) . . ?
N5 C75 H75 117.5 . . ?
C74 C75 H75 117.5 . . ?
C77 C76 N6 114.4(6) . . ?
C77 C76 H76A 108.7 . . ?
N6 C76 H76A 108.7 . . ?
C77 C76 H76B 108.7 . . ?
N6 C76 H76B 108.7 . . ?
H76A C76 H76B 107.6 . . ?
C76 C77 H77A 109.5 . . ?
C76 C77 H77B 109.5 . . ?
H77A C77 H77B 109.5 . . ?
C76 C77 H77C 109.5 . . ?
H77A C77 H77C 109.5 . . ?
H77B C77 H77C 109.5 . . ?
N6 C78 C79 116.0(4) . . ?
N6 C78 H78A 108.3 . . ?
C79 C78 H78A 108.3 . . ?
N6 C78 H78B 108.3 . . ?
C79 C78 H78B 108.3 . . ?
H78A C78 H78B 107.4 . . ?
C78 C79 H79A 109.5 . . ?
C78 C79 H79B 109.5 . . ?
H79A C79 H79B 109.5 . . ?
C78 C79 H79C 109.5 . . ?
H79A C79 H79C 109.5 . . ?
H79B C79 H79C 109.5 . . ?
C81B C80 C81A 73.1(10) . . ?
C81B C80 N6 117.3(8) . . ?
C81A C80 N6 114.1(8) . . ?
C80 C81A C81B 52.4(7) . . ?
C80 C81B C81A 54.4(9) . . ?
C41 B1 C35 109.6(3) . . ?
C41 B1 C23 109.8(3) . . ?
C35 B1 C23 108.4(3) . . ?
C41 B1 C29 109.4(3) . . ?
C35 B1 C29 109.3(3) . . ?
C23 B1 C29 110.3(3) . . ?
C47 B2 C59 105.1(2) . . ?
C47 B2 C53 110.7(2) . . ?
C59 B2 C53 114.2(2) . . ?
C47 B2 C65 111.9(2) . . ?
C59 B2 C65 111.1(2) . . ?
C53 B2 C65 104.1(2) . . ?

loop_
_geom_bond_atom_site_label_1
_geom_bond_atom_site_label_2
_geom_bond_distance
_geom_bond_site_symmetry_2
_geom_bond_publ_flag
Fe1 O2 1.8941(19) . ?
Fe1 O1 1.904(2) . ?
Fe1 N1 1.912(2) . ?
Fe1 N2 1.922(2) . ?
Fe1 N4 2.035(2) 4_675 ?
Fe1 N3 2.036(2) . ?
O1 C2 1.283(3) . ?
O2 C11 1.285(4) . ?
N1 C4 1.315(4) . ?
N1 C6 1.471(4) . ?
N2 C9 1.303(4) . ?
N2 C7 1.449(4) . ?
N3 C14 1.335(3) . ?
N3 C13 1.335(3) . ?
N4 C21 1.338(3) . ?
N4 C22 1.339(3) . ?
N4 Fe1 2.035(2) 4_576 ?
N5 C75 1.324(5) . ?
N5 C71 1.334(5) . ?
N6 C76 1.481(6) . ?
N6 C78 1.491(5) . ?
N6 C80 1.581(7) . ?
N6 H6 0.9800 . ?
C1 C2 1.497(5) . ?
C1 H1A 0.9600 . ?
C1 H1B 0.9600 . ?
C1 H1C 0.9600 . ?
C2 C3 1.374(5) . ?
C3 C4 1.401(5) . ?
C3 H3 0.9300 . ?
C4 C5 1.513(4) . ?
C5 H5A 0.9600 . ?
C5 H5B 0.9600 . ?
C5 H5C 0.9600 . ?
C6 C7 1.447(5) . ?
C6 H6A 0.9700 . ?
C6 H6B 0.9700 . ?
C7 H7A 0.9700 . ?
C7 H7B 0.9700 . ?
C8 C9 1.522(5) . ?
C8 H8A 0.9600 . ?
C8 H8B 0.9600 . ?
C8 H8C 0.9600 . ?
C9 C10 1.413(5) . ?
C10 C11 1.371(5) . ?
C10 H10 0.9300 . ?
C11 C12 1.498(5) . ?
C12 H12A 0.9600 . ?
C12 H12B 0.9600 . ?
C12 H12C 0.9600 . ?
C13 C16 1.376(4) . ?
C13 H13 0.9300 . ?
C14 C15 1.368(4) . ?
C14 H14 0.9300 . ?
C15 C17 1.389(3) . ?
C15 H15 0.9300 . ?
C16 C17 1.383(4) . ?
C16 H16 0.9300 . ?
C17 C18 1.480(3) . ?
C18 C20 1.387(4) . ?
C18 C19 1.394(3) . ?
C19 C22 1.378(3) . ?
C19 H19 0.9300 . ?
C20 C21 1.372(4) . ?
C20 H20 0.9300 . ?
C21 H21 0.9300 . ?
C22 H22 0.9300 . ?
C23 C28 1.395(4) . ?
C23 C24 1.398(4) . ?
C23 B1 1.640(5) . ?
C24 C25 1.382(4) . ?
C24 H24 0.9300 . ?
C25 C26 1.359(5) . ?
C25 H25 0.9300 . ?
C26 C27 1.359(5) . ?
C26 H26 0.9300 . ?
C27 C28 1.392(5) . ?
C27 H27 0.9300 . ?
C28 H28 0.9300 . ?
C29 C30 1.380(5) . ?
C29 C34 1.392(5) . ?
C29 B1 1.644(5) . ?
C30 C31 1.399(5) . ?
C30 H30 0.9300 . ?
C31 C32 1.361(6) . ?
C31 H31 0.9300 . ?
C32 C33 1.359(7) . ?
C32 H32 0.9300 . ?
C33 C34 1.378(6) . ?
C33 H33 0.9300 . ?
C34 H34 0.9300 . ?
C35 C40 1.387(4) . ?
C35 C36 1.389(5) . ?
C35 B1 1.640(5) . ?
C36 C37 1.390(6) . ?
C36 H36 0.9300 . ?
C37 C38 1.368(7) . ?
C37 H37 0.9300 . ?
C38 C39 1.358(7) . ?
C38 H38 0.9300 . ?
C39 C40 1.383(5) . ?
C39 H39 0.9300 . ?
C40 H40 0.9300 . ?
C41 C46 1.402(5) . ?
C41 C42 1.403(5) . ?
C41 B1 1.635(5) . ?
C42 C43 1.361(7) . ?
C42 H42 0.9300 . ?
C43 C44 1.364(9) . ?
C43 H43 0.9300 . ?
C44 C45 1.387(9) . ?
C44 H44 0.9300 . ?
C45 C46 1.397(6) . ?
C45 H45 0.9300 . ?
C46 H46 0.9300 . ?
C47 C52 1.380(4) . ?
C47 C48 1.391(4) . ?
C47 B2 1.631(4) . ?
C48 C49 1.387(4) . ?
C48 H48 0.9300 . ?
C49 C50 1.366(5) . ?
C49 H49 0.9300 . ?
C50 C51 1.368(5) . ?
C50 H50 0.9300 . ?
C51 C52 1.380(4) . ?
C51 H51 0.9300 . ?
C52 H52 0.9300 . ?
C53 C54 1.392(4) . ?
C53 C58 1.393(4) . ?
C53 B2 1.647(4) . ?
C54 C55 1.382(4) . ?
C54 H54 0.9300 . ?
C55 C56 1.350(5) . ?
C55 H55 0.9300 . ?
C56 C57 1.363(5) . ?
C56 H56 0.9300 . ?
C57 C58 1.397(4) . ?
C57 H57 0.9300 . ?
C58 H58 0.9300 . ?
C59 C64 1.389(4) . ?
C59 C60 1.406(4) . ?
C59 B2 1.642(4) . ?
C60 C61 1.377(5) . ?
C60 H60 0.9300 . ?
C61 C62 1.375(5) . ?
C61 H61 0.9300 . ?
C62 C63 1.369(5) . ?
C62 H62 0.9300 . ?
C63 C64 1.399(5) . ?
C63 H63 0.9300 . ?
C64 H64 0.9300 . ?
C65 C66 1.389(4) . ?
C65 C70 1.398(4) . ?
C65 B2 1.653(4) . ?
C66 C67 1.383(4) . ?
C66 H66 0.9300 . ?
C67 C68 1.368(5) . ?
C67 H67 0.9300 . ?
C68 C69 1.366(5) . ?
C68 H68 0.9300 . ?
C69 C70 1.384(4) . ?
C69 H69 0.9300 . ?
C70 H70 0.9300 . ?
C71 C72 1.362(6) . ?
C71 H71 0.9300 . ?
C72 C73 1.369(5) . ?
C72 H72 0.9300 . ?
C73 C74 1.375(5) . ?
C73 C73 1.483(7) 3_676 ?
C74 C75 1.354(6) . ?
C74 H74 0.9300 . ?
C75 H75 0.9300 . ?
C76 C77 1.374(7) . ?
C76 H76A 0.9700 . ?
C76 H76B 0.9700 . ?
C77 H77A 0.9600 . ?
C77 H77B 0.9600 . ?
C77 H77C 0.9600 . ?
C78 C79 1.497(6) . ?
C78 H78A 0.9700 . ?
C78 H78B 0.9700 . ?
C79 H79A 0.9600 . ?
C79 H79B 0.9600 . ?
C79 H79C 0.9600 . ?
C80 C81B 1.281(14) . ?
C80 C81A 1.315(13) . ?
C81A C81B 1.547(19) . ?

loop_
_geom_torsion_atom_site_label_1
_geom_torsion_atom_site_label_2
_geom_torsion_atom_site_label_3
_geom_torsion_atom_site_label_4
_geom_torsion
_geom_torsion_site_symmetry_1
_geom_torsion_site_symmetry_2
_geom_torsion_site_symmetry_3
_geom_torsion_site_symmetry_4
_geom_torsion_publ_flag
O1 Fe1 O2 C11 -173.1(2) . . . . ?
N2 Fe1 O2 C11 9.2(2) . . . . ?
N4 Fe1 O2 C11 99.1(2) 4_675 . . . ?
N3 Fe1 O2 C11 -83.2(2) . . . . ?
Fe1 O1 C2 C3 7.2(4) . . . . ?
Fe1 O1 C2 C1 -174.4(2) . . . . ?
O1 C2 C3 C4 10.1(5) . . . . ?
C1 C2 C3 C4 -168.3(3) . . . . ?
C6 N1 C4 C3 175.1(3) . . . . ?
Fe1 N1 C4 C3 -13.6(4) . . . . ?
C6 N1 C4 C5 -5.3(4) . . . . ?
Fe1 N1 C4 C5 166.0(2) . . . . ?
C2 C3 C4 N1 -6.5(5) . . . . ?
C2 C3 C4 C5 173.9(3) . . . . ?
C4 N1 C6 C7 162.0(3) . . . . ?
Fe1 N1 C6 C7 -10.2(4) . . . . ?
N1 C6 C7 N2 1.3(5) . . . . ?
C9 N2 C7 C6 -172.2(3) . . . . ?
Fe1 N2 C7 C6 8.1(4) . . . . ?
C7 N2 C9 C10 -177.5(3) . . . . ?
Fe1 N2 C9 C10 2.3(4) . . . . ?
C7 N2 C9 C8 1.7(4) . . . . ?
Fe1 N2 C9 C8 -178.6(2) . . . . ?
N2 C9 C10 C11 3.1(5) . . . . ?
C8 C9 C10 C11 -176.0(3) . . . . ?
Fe1 O2 C11 C10 -6.9(4) . . . . ?
Fe1 O2 C11 C12 175.1(2) . . . . ?
C9 C10 C11 O2 -0.7(5) . . . . ?
C9 C10 C11 C12 177.1(3) . . . . ?
C14 N3 C13 C16 0.1(4) . . . . ?
Fe1 N3 C13 C16 -177.1(2) . . . . ?
C13 N3 C14 C15 -0.7(4) . . . . ?
Fe1 N3 C14 C15 176.4(2) . . . . ?
N3 C14 C15 C17 0.6(5) . . . . ?
N3 C13 C16 C17 0.6(5) . . . . ?
C13 C16 C17 C15 -0.7(4) . . . . ?
C13 C16 C17 C18 179.4(3) . . . . ?
C14 C15 C17 C16 0.1(4) . . . . ?
C14 C15 C17 C18 -180.0(3) . . . . ?
C16 C17 C18 C20 -155.7(3) . . . . ?
C15 C17 C18 C20 24.4(4) . . . . ?
C16 C17 C18 C19 26.5(4) . . . . ?
C15 C17 C18 C19 -153.5(3) . . . . ?
C20 C18 C19 C22 -2.0(4) . . . . ?
C17 C18 C19 C22 175.9(2) . . . . ?
C19 C18 C20 C21 3.0(4) . . . . ?
C17 C18 C20 C21 -175.0(3) . . . . ?
C22 N4 C21 C20 -2.3(4) . . . . ?
Fe1 N4 C21 C20 178.6(2) 4_576 . . . ?
C18 C20 C21 N4 -0.9(5) . . . . ?
C21 N4 C22 C19 3.4(4) . . . . ?
Fe1 N4 C22 C19 -177.5(2) 4_576 . . . ?
C18 C19 C22 N4 -1.3(4) . . . . ?
C28 C23 C24 C25 -0.1(4) . . . . ?
B1 C23 C24 C25 -178.3(3) . . . . ?
C23 C24 C25 C26 0.2(5) . . . . ?
C24 C25 C26 C27 -0.1(5) . . . . ?
C25 C26 C27 C28 -0.1(5) . . . . ?
C26 C27 C28 C23 0.1(5) . . . . ?
C24 C23 C28 C27 0.0(4) . . . . ?
B1 C23 C28 C27 178.1(3) . . . . ?
C34 C29 C30 C31 -0.3(6) . . . . ?
B1 C29 C30 C31 176.7(3) . . . . ?
C29 C30 C31 C32 -0.1(7) . . . . ?
C30 C31 C32 C33 -0.4(8) . . . . ?
C31 C32 C33 C34 1.4(10) . . . . ?
C32 C33 C34 C29 -1.9(10) . . . . ?
C30 C29 C34 C33 1.3(7) . . . . ?
B1 C29 C34 C33 -175.8(5) . . . . ?
C40 C35 C36 C37 -0.2(5) . . . . ?
B1 C35 C36 C37 -175.7(3) . . . . ?
C35 C36 C37 C38 -0.4(7) . . . . ?
C36 C37 C38 C39 1.0(8) . . . . ?
C37 C38 C39 C40 -1.0(8) . . . . ?
C38 C39 C40 C35 0.3(7) . . . . ?
C36 C35 C40 C39 0.3(5) . . . . ?
B1 C35 C40 C39 175.5(3) . . . . ?
C46 C41 C42 C43 2.1(7) . . . . ?
B1 C41 C42 C43 -176.0(5) . . . . ?
C41 C42 C43 C44 0.9(10) . . . . ?
C42 C43 C44 C45 -2.4(11) . . . . ?
C43 C44 C45 C46 0.9(10) . . . . ?
C44 C45 C46 C41 2.2(8) . . . . ?
C42 C41 C46 C45 -3.6(6) . . . . ?
B1 C41 C46 C45 174.5(4) . . . . ?
C52 C47 C48 C49 -0.7(4) . . . . ?
B2 C47 C48 C49 -176.6(3) . . . . ?
C47 C48 C49 C50 1.0(5) . . . . ?
C48 C49 C50 C51 -0.7(5) . . . . ?
C49 C50 C51 C52 0.3(5) . . . . ?
C48 C47 C52 C51 0.3(4) . . . . ?
B2 C47 C52 C51 175.9(3) . . . . ?
C50 C51 C52 C47 0.0(5) . . . . ?
C58 C53 C54 C55 0.8(4) . . . . ?
B2 C53 C54 C55 175.0(3) . . . . ?
C53 C54 C55 C56 -1.4(5) . . . . ?
C54 C55 C56 C57 1.2(5) . . . . ?
C55 C56 C57 C58 -0.5(6) . . . . ?
C54 C53 C58 C57 -0.1(4) . . . . ?
B2 C53 C58 C57 -174.5(3) . . . . ?
C56 C57 C58 C53 0.0(5) . . . . ?
C64 C59 C60 C61 -3.4(5) . . . . ?
B2 C59 C60 C61 -179.3(3) . . . . ?
C59 C60 C61 C62 0.3(5) . . . . ?
C60 C61 C62 C63 2.6(6) . . . . ?
C61 C62 C63 C64 -2.2(6) . . . . ?
C60 C59 C64 C63 3.7(4) . . . . ?
B2 C59 C64 C63 179.3(3) . . . . ?
C62 C63 C64 C59 -1.1(5) . . . . ?
C70 C65 C66 C67 -0.7(4) . . . . ?
B2 C65 C66 C67 174.2(3) . . . . ?
C65 C66 C67 C68 0.2(5) . . . . ?
C66 C67 C68 C69 0.6(5) . . . . ?
C67 C68 C69 C70 -0.9(5) . . . . ?
C68 C69 C70 C65 0.4(5) . . . . ?
C66 C65 C70 C69 0.3(4) . . . . ?
B2 C65 C70 C69 -174.2(3) . . . . ?
C75 N5 C71 C72 -1.5(6) . . . . ?
N5 C71 C72 C73 0.0(6) . . . . ?
C71 C72 C73 C74 1.6(6) . . . . ?
C71 C72 C73 C73 -178.2(4) . . . 3_676 ?
C72 C73 C74 C75 -1.5(7) . . . . ?
C73 C73 C74 C75 178.3(5) 3_676 . . . ?
C71 N5 C75 C74 1.6(8) . . . . ?
C73 C74 C75 N5 -0.1(9) . . . . ?
C78 N6 C76 C77 -67.3(8) . . . . ?
C80 N6 C76 C77 167.1(7) . . . . ?
C76 N6 C78 C79 -62.8(6) . . . . ?
C80 N6 C78 C79 61.6(6) . . . . ?
C76 N6 C80 C81B -82.9(11) . . . . ?
C78 N6 C80 C81B 146.6(10) . . . . ?
C76 N6 C80 C81A -165.6(11) . . . . ?
C78 N6 C80 C81A 63.9(12) . . . . ?
N6 C80 C81A C81B 112.9(10) . . . . ?
N6 C80 C81B C81A -108.9(10) . . . . ?
C46 C41 B1 C35 -73.8(4) . . . . ?
C42 C41 B1 C35 104.1(4) . . . . ?
C46 C41 B1 C23 45.1(4) . . . . ?
C42 C41 B1 C23 -137.0(4) . . . . ?
C46 C41 B1 C29 166.4(3) . . . . ?
C42 C41 B1 C29 -15.7(5) . . . . ?
C40 C35 B1 C41 21.9(4) . . . . ?
C36 C35 B1 C41 -163.2(3) . . . . ?
C40 C35 B1 C23 -98.0(4) . . . . ?
C36 C35 B1 C23 76.9(4) . . . . ?
C40 C35 B1 C29 141.8(3) . . . . ?
C36 C35 B1 C29 -43.3(4) . . . . ?
C28 C23 B1 C41 44.7(4) . . . . ?
C24 C23 B1 C41 -137.3(3) . . . . ?
C28 C23 B1 C35 164.4(3) . . . . ?
C24 C23 B1 C35 -17.6(4) . . . . ?
C28 C23 B1 C29 -76.0(4) . . . . ?
C24 C23 B1 C29 102.0(3) . . . . ?
C30 C29 B1 C41 -95.5(4) . . . . ?
C34 C29 B1 C41 81.3(4) . . . . ?
C30 C29 B1 C35 144.4(3) . . . . ?
C34 C29 B1 C35 -38.7(5) . . . . ?
C30 C29 B1 C23 25.4(5) . . . . ?
C34 C29 B1 C23 -157.8(4) . . . . ?
C52 C47 B2 C59 -96.8(3) . . . . ?
C48 C47 B2 C59 78.6(3) . . . . ?
C52 C47 B2 C53 139.5(3) . . . . ?
C48 C47 B2 C53 -45.1(3) . . . . ?
C52 C47 B2 C65 23.9(4) . . . . ?
C48 C47 B2 C65 -160.7(2) . . . . ?
C64 C59 B2 C47 -101.2(3) . . . . ?
C60 C59 B2 C47 74.2(3) . . . . ?
C64 C59 B2 C53 20.3(4) . . . . ?
C60 C59 B2 C53 -164.3(3) . . . . ?
C64 C59 B2 C65 137.6(3) . . . . ?
C60 C59 B2 C65 -47.0(3) . . . . ?
C54 C53 B2 C47 154.4(3) . . . . ?
C58 C53 B2 C47 -31.8(4) . . . . ?
C54 C53 B2 C59 36.0(4) . . . . ?
C58 C53 B2 C59 -150.2(3) . . . . ?
C54 C53 B2 C65 -85.3(3) . . . . ?
C58 C53 B2 C65 88.6(3) . . . . ?
C66 C65 B2 C47 49.3(3) . . . . ?
C70 C65 B2 C47 -136.4(3) . . . . ?
C66 C65 B2 C59 166.5(2) . . . . ?
C70 C65 B2 C59 -19.2(4) . . . . ?
C66 C65 B2 C53 -70.2(3) . . . . ?
C70 C65 B2 C53 104.1(3) . . . . ?
